data_2208487
loop_
_publ_author_name
'H\"okelek, Tuncer'
'Sefero\(glu, Zeynel'
'Ertan, Nermin'

_publ_section_title
;
 2-Amino-4-(4-methoxyphenyl)-1,3-thiazole
;
_journal_coeditor_code AT2018
_journal_issue 4
_journal_name_full 'Acta Crystallographica Section E'
_journal_page_first o1609
_journal_page_last o1611
_journal_paper_doi 10.1107/S1600536806010610
_journal_volume 62
_journal_year 2006
_chemical_formula_moiety 'C10 H10 N2 O S'
_chemical_formula_sum 'C10 H10 N2 O S'
_chemical_formula_weight 206.26
_chemical_name_systematic
;
2-Amino-4-(4'-methoxyphenyl)-1,3-thiazole
;
_space_group_IT_number 33
_symmetry_cell_setting orthorhombic
_symmetry_space_group_name_Hall 'P -2ac -2n'
_symmetry_space_group_name_H-M 'P n 21 a'
_atom_sites_solution_hydrogens geom
_atom_sites_solution_primary direct
_atom_sites_solution_secondary difmap
_audit_creation_method SHELXL-97
_cell_angle_alpha 90.00
_cell_angle_beta 90.00
_cell_angle_gamma 90.00
_cell_formula_units_Z 4
_cell_length_a 7.181(2)
_cell_length_b 7.750(2)
_cell_length_c 17.994(3)
_cell_measurement_reflns_used 25
_cell_measurement_temperature 296(2)
_cell_measurement_theta_max 28.3
_cell_measurement_theta_min 2.6
_cell_volume 1001.4(4)
_computing_cell_refinement 'CAD-4 Express'
_computing_data_collection 'CAD-4 Express (Enraf--Nonius, 1994)'
_computing_data_reduction 'XCAD4 (Harms & Wocadlo, 1995)'
_computing_molecular_graphics 'Ortep-3 for Windows (Farrugia, 1997)'
_computing_publication_material 'WinGX (Farrugia, 1999)'
_computing_structure_refinement 'SHELXL97 (Sheldrick, 1997)'
_computing_structure_solution 'SHELXS97 (Sheldrick, 1997)'
_diffrn_ambient_temperature 296(2)
_diffrn_measured_fraction_theta_full 1.000
_diffrn_measured_fraction_theta_max 1.000
_diffrn_measurement_device_type 'Enraf--Nonius TurboCAD-4'
_diffrn_measurement_method 'Non-profiled \w scans'
_diffrn_radiation_monochromator graphite
_diffrn_radiation_source 'fine-focus sealed tube'
_diffrn_radiation_type CuK\a
_diffrn_radiation_wavelength 1.54184
_diffrn_reflns_av_R_equivalents 0.0000
_diffrn_reflns_av_sigmaI/netI 0.0540
_diffrn_reflns_limit_h_max 8
_diffrn_reflns_limit_h_min 0
_diffrn_reflns_limit_k_max 9
_diffrn_reflns_limit_k_min 0
_diffrn_reflns_limit_l_max 0
_diffrn_reflns_limit_l_min -22
_diffrn_reflns_number 1034
_diffrn_reflns_theta_full 70.76
_diffrn_reflns_theta_max 70.76
_diffrn_reflns_theta_min 4.92
_diffrn_standards_decay_% 1
_diffrn_standards_interval_time 120
_diffrn_standards_number 3
_exptl_absorpt_coefficient_mu 2.607
_exptl_absorpt_correction_T_max 0.768
_exptl_absorpt_correction_T_min 0.475
_exptl_absorpt_correction_type psi-scan
_exptl_absorpt_process_details '(North <i>et al.</i>,  1968)'
_exptl_crystal_colour colorless
_exptl_crystal_density_diffrn 1.368
_exptl_crystal_density_method 'not measured'
_exptl_crystal_description plate
_exptl_crystal_F_000 432
_exptl_crystal_size_max 0.35
_exptl_crystal_size_mid 0.25
_exptl_crystal_size_min 0.10
_refine_diff_density_max 0.651
_refine_diff_density_min -0.317
_refine_ls_abs_structure_details 'Flack (1983), with 0 Friedel pairs'
_refine_ls_abs_structure_Flack -0.01(7)
_refine_ls_extinction_method none
_refine_ls_goodness_of_fit_ref 1.050
_refine_ls_hydrogen_treatment constr
_refine_ls_matrix_type full
_refine_ls_number_parameters 127
_refine_ls_number_reflns 1034
_refine_ls_number_restraints 1
_refine_ls_restrained_S_all 1.050
_refine_ls_R_factor_all 0.0910
_refine_ls_R_factor_gt 0.0684
_refine_ls_shift/su_max 0.000
_refine_ls_shift/su_mean 0.000
_refine_ls_structure_factor_coef Fsqd
_refine_ls_weighting_details 'calc w=1/[\s^2^(Fo^2^)+(0.1346P)^2^] where P=(Fo^2^+2Fc^2^)/3'
_refine_ls_weighting_scheme calc
_refine_ls_wR_factor_gt 0.1675
_refine_ls_wR_factor_ref 0.1870
_reflns_number_gt 847
_reflns_number_total 1034
_reflns_threshold_expression I>2\s(I)
_cod_data_source_file at2018.cif
_cod_data_source_block I
_cod_database_code 2208487
_cod_database_fobs_code 2208487

loop_
_symmetry_equiv_pos_as_xyz
'x, y, z'
'x+1/2, y, -z+1/2'
'-x+1/2, y+1/2, z+1/2'
'-x, y+1/2, -z'

loop_
_atom_site_type_symbol
_atom_site_label
_atom_site_fract_x
_atom_site_fract_y
_atom_site_fract_z
_atom_site_U_iso_or_equiv
_atom_site_adp_type
_atom_site_calc_flag
_atom_site_refinement_flags
_atom_site_occupancy
S S1 0.2699(2) 0.4471(3) 0.32537(10) 0.0601(6) Uani d . 1
O O 1.0390(6) 0.5359(8) 0.6520(2) 0.0608(13) Uani d . 1
N N 0.3998(7) 0.7076(8) 0.2413(3) 0.0521(14) Uani d . 1
N N3 0.5647(6) 0.6284(7) 0.3491(2) 0.0398(11) Uani d . 1
H H1 0.4775 0.7884 0.2307 0.063 Uiso calc R 1
H H2 0.3056 0.6890 0.2128 0.063 Uiso calc R 1
C C2 0.4257(7) 0.6096(8) 0.3027(3) 0.0391(12) Uani d . 1
C C4 0.5454(8) 0.5150(8) 0.4088(3) 0.0395(12) Uani d . 1
C C5 0.4009(9) 0.4070(9) 0.4040(4) 0.0558(18) Uani d . 1
H H5 0.3743 0.3213 0.4386 0.067 Uiso calc R 1
C C6 0.6811(8) 0.5214(9) 0.4704(3) 0.0390(12) Uani d . 1
C C7 0.6429(8) 0.4393(11) 0.5375(3) 0.0501(14) Uani d . 1
H H7 0.5332 0.3765 0.5425 0.060 Uiso calc R 1
C C8 0.7639(9) 0.4491(13) 0.5969(3) 0.0520(15) Uani d . 1
H H8 0.7329 0.3968 0.6418 0.062 Uiso calc R 1
C C9 0.9322(9) 0.5368(10) 0.5901(3) 0.0493(15) Uani d . 1
C C10 0.9713(8) 0.6198(10) 0.5243(3) 0.0483(14) Uani d . 1
H H10 1.0814 0.6820 0.5194 0.058 Uiso calc R 1
C C11 0.8471(8) 0.6111(10) 0.4651(3) 0.0447(13) Uani d . 1
H H11 0.8764 0.6670 0.4209 0.054 Uiso calc R 1
C C12 1.2075(11) 0.6320(16) 0.6515(4) 0.076(3) Uani d . 1
H H12A 1.2696 0.6185 0.6984 0.114 Uiso calc R 1
H H12B 1.1802 0.7517 0.6434 0.114 Uiso calc R 1
H H12C 1.2867 0.5906 0.6124 0.114 Uiso calc R 1

loop_
_atom_site_aniso_label
_atom_site_aniso_U_11
_atom_site_aniso_U_22
_atom_site_aniso_U_33
_atom_site_aniso_U_12
_atom_site_aniso_U_13
_atom_site_aniso_U_23
S1 0.0532(9) 0.0602(9) 0.0669(10) -0.0194(10) -0.0176(7) 0.0104(10)
O 0.060(3) 0.069(3) 0.053(2) -0.010(3) -0.017(2) 0.015(3)
N 0.048(3) 0.069(4) 0.039(3) -0.011(3) -0.011(2) 0.009(3)
N3 0.036(2) 0.049(3) 0.035(2) 0.000(2) 0.0029(17) 0.001(2)
C2 0.041(3) 0.044(3) 0.032(2) -0.002(3) 0.004(2) -0.008(2)
C4 0.039(3) 0.038(3) 0.042(3) 0.003(2) 0.006(2) -0.002(2)
C5 0.052(4) 0.050(4) 0.065(4) -0.016(3) -0.013(3) 0.011(3)
C6 0.041(3) 0.040(3) 0.036(3) 0.003(2) 0.005(2) 0.000(2)
C7 0.050(3) 0.046(3) 0.054(3) -0.002(4) 0.008(2) 0.006(3)
C8 0.062(3) 0.052(3) 0.041(3) -0.014(4) -0.003(2) 0.016(4)
C9 0.055(4) 0.047(3) 0.046(3) 0.010(3) -0.002(3) 0.000(3)
C10 0.041(3) 0.055(4) 0.049(3) -0.008(3) 0.004(2) 0.004(3)
C11 0.047(3) 0.053(3) 0.034(3) -0.005(3) -0.001(2) 0.004(3)
C12 0.068(5) 0.096(7) 0.064(4) -0.019(5) -0.019(4) 0.001(5)

loop_
_atom_type_symbol
_atom_type_description
_atom_type_scat_dispersion_real
_atom_type_scat_dispersion_imag
_atom_type_scat_source
C C 0.0181 0.0091 'International Tables Vol C Tables 4.2.6.8 and 6.1.1.4'
H H 0.0000 0.0000 'International Tables Vol C Tables 4.2.6.8 and 6.1.1.4'
N N 0.0311 0.0180 'International Tables Vol C Tables 4.2.6.8 and 6.1.1.4'
O O 0.0492 0.0322 'International Tables Vol C Tables 4.2.6.8 and 6.1.1.4'
S S 0.3331 0.5567 'International Tables Vol C Tables 4.2.6.8 and 6.1.1.4'

loop_
_geom_angle_atom_site_label_1
_geom_angle_atom_site_label_2
_geom_angle_atom_site_label_3
_geom_angle
_geom_angle_publ_flag
C5 S1 C2 88.4(3) yes
C9 O C12 118.4(6) ?
C2 N H1 120.0 ?
C2 N H2 120.0 ?
H1 N H2 120.0 ?
C2 N3 C4 110.2(5) yes
N3 C2 N 124.3(6) yes
N3 C2 S1 115.0(4) yes
N C2 S1 120.7(4) yes
C5 C4 N3 114.9(5) yes
C5 C4 C6 125.6(6) ?
N3 C4 C6 119.4(5) ?
C4 C5 S1 111.3(5) ?
C4 C5 H5 124.3 ?
S1 C5 H5 124.3 ?
C11 C6 C7 117.3(5) ?
C11 C6 C4 122.3(5) ?
C7 C6 C4 120.4(5) ?
C8 C7 C6 121.5(6) ?
C8 C7 H7 119.2 ?
C6 C7 H7 119.2 ?
C7 C8 C9 120.3(6) ?
C7 C8 H8 119.8 ?
C9 C8 H8 119.8 ?
O C9 C10 126.5(6) ?
O C9 C8 114.6(6) ?
C10 C9 C8 118.8(6) ?
C9 C10 C11 120.3(6) ?
C9 C10 H10 119.8 ?
C11 C10 H10 119.8 ?
C6 C11 C10 121.6(5) ?
C6 C11 H11 119.2 ?
C10 C11 H11 119.2 ?
O C12 H12A 109.5 ?
O C12 H12B 109.5 ?
H12A C12 H12B 109.5 ?
O C12 H12C 109.5 ?
H12A C12 H12C 109.5 ?
H12B C12 H12C 109.5 ?

loop_
_geom_bond_atom_site_label_1
_geom_bond_atom_site_label_2
_geom_bond_distance
_geom_bond_publ_flag
S1 C5 1.728(7) yes
S1 C2 1.733(6) yes
O C9 1.353(7) ?
O C12 1.421(10) ?
N C2 1.353(8) yes
N H1 0.8600 ?
N H2 0.8600 ?
N3 C2 1.310(7) yes
N3 C4 1.395(7) yes
C4 C5 1.336(8) yes
C5 H5 0.9300 ?
C6 C11 1.383(9) ?
C6 C4 1.477(8) yes
C7 C8 1.379(8) ?
C7 C6 1.393(8) ?
C7 H7 0.9300 ?
C8 H8 0.9300 ?
C9 C10 1.376(8) ?
C9 C8 1.392(10) ?
C10 C11 1.390(8) ?
C10 H10 0.9300 ?
C11 H11 0.9300 ?
C12 H12A 0.9600 ?
C12 H12B 0.9600 ?
C12 H12C 0.9600 ?

loop_
_geom_torsion_atom_site_label_1
_geom_torsion_atom_site_label_2
_geom_torsion_atom_site_label_3
_geom_torsion_atom_site_label_4
_geom_torsion
_geom_torsion_publ_flag
C2 S1 C5 C4 1.0(5) yes
C5 S1 C2 N3 1.3(5) yes
C5 S1 C2 N -178.2(6) ?
C12 O C9 C10 1.5(12) ?
C12 O C9 C8 -175.9(8) ?
C2 N3 C4 C5 3.9(7) yes
C2 N3 C4 C6 -176.3(5) ?
C4 N3 C2 N 176.4(6) ?
C4 N3 C2 S1 -3.1(6) yes
N3 C4 C5 S1 -3.0(7) yes
C6 C4 C5 S1 177.3(5) ?
C4 C6 C11 C10 178.3(7) ?
C7 C6 C4 C5 -15.0(9) ?
C7 C6 C11 C10 -0.1(10) ?
C7 C6 C4 N3 165.3(6) ?
C11 C6 C4 C5 166.7(6) ?
C11 C6 C4 N3 -13.0(9) ?
C8 C7 C6 C11 1.0(10) ?
C8 C7 C6 C4 -177.4(8) ?
O C9 C10 C11 -179.3(7) ?
C6 C7 C8 C9 -2.4(12) ?
O C9 C8 C7 -179.5(8) ?
C8 C9 C10 C11 -2.0(11) ?
C10 C9 C8 C7 2.9(12) ?
C9 C10 C11 C6 0.6(11) ?

loop_
_cod_related_entry_id
_cod_related_entry_database
_cod_related_entry_code
1 ChemSpider 140366
